data_7707584
loop_
_publ_author_name
'Cesari, Cristiana'
'Bortoluzzi, Marco'
'Femoni, Cristina'
'Iapalucci, Maria Carmela'
'Zacchini, Stefano'

_publ_section_title
;
 One-pot atmospheric pressure synthesis of
 [H<sub>3</sub>Ru<sub>4</sub>(CO)<sub>12</sub>]<sup/>.
;
_journal_issue 27
_journal_name_full 'Dalton transactions (Cambridge, England : 2003)'
_journal_page_first 9610
_journal_page_last 9622
_journal_paper_doi 10.1039/d1dt01517f
_journal_volume 50
_journal_year 2021
_chemical_formula_sum 'C48 H58 Cl4 K2 N8 O28 Ru8'
_chemical_formula_weight 2223.58
_space_group_crystal_system tetragonal
_space_group_IT_number 137
_space_group_name_Hall '-P 4ac 2a'
_space_group_name_H-M_alt 'P 42/n m c :2'
_atom_sites_solution_hydrogens geom
_audit_creation_method SHELXL-2014/7
_audit_update_record
;
2021-05-06 deposited with the CCDC.	2021-06-04 downloaded from the CCDC.
;
_cell_angle_alpha 90
_cell_angle_beta 90
_cell_angle_gamma 90
_cell_formula_units_Z 4
_cell_length_a 18.2867(6)
_cell_length_b 18.2867(6)
_cell_length_c 22.1854(8)
_cell_measurement_reflns_used 9023
_cell_measurement_temperature 100(2)
_cell_measurement_theta_max 36.440
_cell_measurement_theta_min 2.2275
_cell_volume 7418.9(4)
_computing_cell_refinement 'APEX2 (Bruker AXS, 2006)'
_computing_data_collection 'APEX2 (Bruker AXS, 2006)'
_computing_data_reduction 'SAINT (Bruker AXS, 2004)'
_computing_molecular_graphics 'SCHAKAL99 (Keller, 1999)'
_computing_publication_material 'XCIF (Bruker AXS, 2001)'
_computing_structure_refinement 'SHELXL-2014/7 (Sheldrick, 2014)'
_computing_structure_solution 'SHELXL-2014/7 (Sheldrick, 2014)'
_diffrn_ambient_temperature 100(2)
_diffrn_measured_fraction_theta_full 0.999
_diffrn_measured_fraction_theta_max 0.999
_diffrn_measurement_device_type 'PHOTON2 area detector'
_diffrn_measurement_method 'phi and omega scans'
_diffrn_radiation_type MoK\a
_diffrn_radiation_wavelength 0.71073
_diffrn_reflns_av_R_equivalents 0.0642
_diffrn_reflns_av_unetI/netI 0.0123
_diffrn_reflns_Laue_measured_fraction_full 0.999
_diffrn_reflns_Laue_measured_fraction_max 0.999
_diffrn_reflns_limit_h_max 23
_diffrn_reflns_limit_h_min -23
_diffrn_reflns_limit_k_max 23
_diffrn_reflns_limit_k_min -23
_diffrn_reflns_limit_l_max 28
_diffrn_reflns_limit_l_min -28
_diffrn_reflns_number 150870
_diffrn_reflns_point_group_measured_fraction_full 0.999
_diffrn_reflns_point_group_measured_fraction_max 0.999
_diffrn_reflns_theta_full 25.242
_diffrn_reflns_theta_max 27.000
_diffrn_reflns_theta_min 2.147
_diffrn_source 'fine-focus sealed tube'
_exptl_absorpt_coefficient_mu 1.919
_exptl_absorpt_correction_T_max 0.5677
_exptl_absorpt_correction_T_min 0.3901
_exptl_absorpt_correction_type empirical
_exptl_absorpt_process_details
;
 Data were corrected for Lorentz polarization and absorption
 effects (empirical absorption corrections SADABS).
 R(int) = 0.1500 (selected reflections only, before parameter refinement)
 R(int) = 0.0652 (selected reflections only, after parameter refinement)
;
_exptl_crystal_colour orange
_exptl_crystal_density_diffrn 1.991
_exptl_crystal_description prism
_exptl_crystal_F_000 4336
_exptl_crystal_size_max 0.180
_exptl_crystal_size_mid 0.160
_exptl_crystal_size_min 0.120
_refine_diff_density_max 0.491
_refine_diff_density_min -0.748
_refine_diff_density_rms 0.086
_refine_ls_extinction_method none
_refine_ls_goodness_of_fit_ref 1.259
_refine_ls_hydrogen_treatment constr
_refine_ls_matrix_type full
_refine_ls_number_parameters 248
_refine_ls_number_reflns 4320
_refine_ls_number_restraints 0
_refine_ls_restrained_S_all 1.259
_refine_ls_R_factor_all 0.0347
_refine_ls_R_factor_gt 0.0290
_refine_ls_shift/su_max 0.003
_refine_ls_shift/su_mean 0.000
_refine_ls_structure_factor_coef Fsqd
_refine_ls_weighting_details 'w=1/[\s^2^(Fo^2^)+(0.0090P)^2^+19.6973P] where P=(Fo^2^+2Fc^2^)/3'
_refine_ls_weighting_scheme calc
_refine_ls_wR_factor_gt 0.0505
_refine_ls_wR_factor_ref 0.0518
_reflns_Friedel_coverage 0.000
_reflns_number_gt 3821
_reflns_number_total 4320
_reflns_threshold_expression 'I > 2\s(I)'
_cod_data_source_file d1dt01517f3.cif
_cod_data_source_block 2Cl
_cod_depositor_comments 'Adding full bibliography for 7707576--7707590.cif.'
_cod_original_cell_volume 7418.9(6)
_cod_original_sg_symbol_H-M 'P 42/n m c'
_cod_database_code 7707584
_shelx_shelxl_version_number 2014/7
_shelx_space_group_comment
;
The symmetry employed for this shelxl refinement is uniquely defined
by the following loop, which should always be used as a source of
symmetry information in preference to the above space-group names.
They are only intended as comments.
;
_shelx_estimated_absorpt_t_min 0.724
_shelx_estimated_absorpt_t_max 0.802

loop_
_space_group_symop_operation_xyz
'x, y, z'
'-x+1/2, -y+1/2, z'
'-y+1/2, x, z+1/2'
'y, -x+1/2, z+1/2'
'-x, y+1/2, -z'
'x+1/2, -y, -z'
'y+1/2, x+1/2, -z+1/2'
'-y, -x, -z+1/2'
'-x, -y, -z'
'x-1/2, y-1/2, -z'
'y-1/2, -x, -z-1/2'
'-y, x-1/2, -z-1/2'
'x, -y-1/2, z'
'-x-1/2, y, z'
'-y-1/2, -x-1/2, z-1/2'
'y, x, z-1/2'

loop_
_atom_site_label
_atom_site_type_symbol
_atom_site_fract_x
_atom_site_fract_y
_atom_site_fract_z
_atom_site_U_iso_or_equiv
_atom_site_adp_type
_atom_site_occupancy
_atom_site_site_symmetry_order
_atom_site_calc_flag
_atom_site_refinement_flags_posn
_atom_site_refinement_flags_adp
_atom_site_refinement_flags_occupancy
_atom_site_disorder_assembly
_atom_site_disorder_group
Ru1 Ru 0.65280(2) 0.58443(2) 0.64840(2) 0.00832(6) Uani 1 1 d . . . . .
Ru2 Ru 0.91574(2) 0.65237(2) 0.73802(2) 0.00887(6) Uani 1 1 d . . . . .
Cl1 Cl 0.7500 0.55103(5) 0.57162(4) 0.01258(19) Uani 1 2 d S T P . .
Cl2 Cl 0.94631(5) 0.7500 0.81506(4) 0.01398(19) Uani 1 2 d S T P . .
K1 K 0.7500 0.7500 0.86138(5) 0.0129(2) Uani 1 4 d S T P . .
K2 K 0.7500 0.7500 0.52472(5) 0.0134(2) Uani 1 4 d S T P . .
C1 C 0.64909(16) 0.49076(16) 0.67966(13) 0.0138(6) Uani 1 1 d . . . . .
C2 C 0.56971(16) 0.56790(15) 0.60510(13) 0.0133(6) Uani 1 1 d . . . . .
C3 C 0.93555(16) 0.56938(16) 0.78132(13) 0.0142(6) Uani 1 1 d . . . . .
C4 C 1.00818(16) 0.64581(17) 0.70553(13) 0.0147(6) Uani 1 1 d . . . . .
O1 O 0.64929(12) 0.43160(11) 0.69694(10) 0.0207(5) Uani 1 1 d . . . . .
O2 O 0.51798(12) 0.56042(13) 0.57632(10) 0.0245(5) Uani 1 1 d . . . . .
O3 O 0.94783(13) 0.51828(12) 0.80964(10) 0.0236(5) Uani 1 1 d . . . . .
O4 O 1.06621(12) 0.64125(15) 0.68677(11) 0.0284(6) Uani 1 1 d . . . . .
C11 C 0.6448(2) 0.7500 0.63725(17) 0.0085(7) Uani 1 2 d S T P . .
O11 O 0.66060(11) 0.69008(10) 0.61145(8) 0.0115(4) Uani 1 1 d . . . . .
O12 O 0.61320(16) 0.7500 0.69014(12) 0.0122(6) Uani 1 2 d S T P . .
C21 C 0.7500 0.6436(2) 0.74963(17) 0.0083(7) Uani 1 2 d S T P . .
O21 O 0.7500 0.61236(15) 0.69663(12) 0.0109(6) Uani 1 2 d S T P . .
O22 O 0.80993(10) 0.65944(11) 0.77543(8) 0.0123(4) Uani 1 1 d . . . . .
N1 N 0.5584(2) 0.2500 0.55891(16) 0.0164(7) Uani 1 2 d S T P . .
C101 C 0.60876(19) 0.31587(16) 0.56020(15) 0.0216(7) Uani 1 1 d . . . . .
H10A H 0.6389 0.3133 0.5972 0.026 Uiso 1 1 calc R U . . .
H10B H 0.6424 0.3127 0.5253 0.026 Uiso 1 1 calc R U . . .
C102 C 0.5713(2) 0.38915(18) 0.55855(16) 0.0318(8) Uani 1 1 d . . . . .
H10C H 0.6081 0.4281 0.5595 0.048 Uiso 1 1 calc R U . . .
H10D H 0.5425 0.3932 0.5215 0.048 Uiso 1 1 calc R U . . .
H10E H 0.5390 0.3938 0.5935 0.048 Uiso 1 1 calc R U . . .
C103 C 0.5061(3) 0.2500 0.61156(19) 0.0215(10) Uani 1 2 d S T P . .
H10F H 0.4743 0.2064 0.6083 0.026 Uiso 0.5 1 calc R U P . .
H10G H 0.4743 0.2936 0.6083 0.026 Uiso 0.5 1 calc R U P . .
C104 C 0.5412(3) 0.2500 0.6734(2) 0.0245(10) Uani 1 2 d S T P . .
H10H H 0.5030 0.2500 0.7044 0.037 Uiso 1 2 calc R U P . .
H10I H 0.5717 0.2062 0.6779 0.037 Uiso 0.5 1 calc R U P . .
H10J H 0.5717 0.2938 0.6779 0.037 Uiso 0.5 1 calc R U P . .
C105 C 0.5109(3) 0.2500 0.5024(2) 0.0221(10) Uani 1 2 d S T P . .
H10K H 0.4789 0.2064 0.5037 0.026 Uiso 0.5 1 calc R U P . .
H10L H 0.4789 0.2936 0.5037 0.026 Uiso 0.5 1 calc R U P . .
C106 C 0.5508(3) 0.2500 0.4432(2) 0.0305(11) Uani 1 2 d S T P . .
H10M H 0.5153 0.2500 0.4101 0.046 Uiso 1 2 calc R U P . .
H10N H 0.5816 0.2938 0.4404 0.046 Uiso 0.5 1 calc R U P . .
H10O H 0.5816 0.2062 0.4404 0.046 Uiso 0.5 1 calc R U P . .
N2 N 0.2500 0.6493(3) 0.5559(3) 0.0607(16) Uani 1 2 d S T P . .
C201 C 0.2500 0.6470(3) 0.6070(3) 0.0397(14) Uani 1 2 d S T P . .
C202 C 0.2500 0.6436(3) 0.6731(3) 0.0397(13) Uani 1 2 d S T P . .
H20A H 0.2985 0.6570 0.6883 0.059 Uiso 0.5 1 calc R U P . .
H20B H 0.2380 0.5938 0.6861 0.059 Uiso 0.5 1 calc R U P . .
H20C H 0.2135 0.6777 0.6890 0.059 Uiso 0.5 1 calc R U P . .
N3 N 0.65700(16) 0.65908(16) 0.44310(13) 0.0262(6) Uani 1 1 d . . . . .
C301 C 0.64885(16) 0.59757(17) 0.44123(14) 0.0185(6) Uani 1 1 d . . . . .
C302 C 0.63886(18) 0.51876(17) 0.44026(15) 0.0224(7) Uani 1 1 d . . . . .
H30A H 0.6764 0.4955 0.4653 0.034 Uiso 1 1 calc R U . . .
H30B H 0.6431 0.5010 0.3987 0.034 Uiso 1 1 calc R U . . .
H30C H 0.5903 0.5066 0.4561 0.034 Uiso 1 1 calc R U . . .

loop_
_atom_site_aniso_label
_atom_site_aniso_U_11
_atom_site_aniso_U_22
_atom_site_aniso_U_33
_atom_site_aniso_U_23
_atom_site_aniso_U_13
_atom_site_aniso_U_12
Ru1 0.00871(11) 0.00812(11) 0.00814(10) -0.00057(8) -0.00046(8) -0.00136(8)
Ru2 0.00740(11) 0.01024(11) 0.00898(11) 0.00056(8) -0.00135(8) 0.00135(8)
Cl1 0.0144(4) 0.0150(5) 0.0084(4) -0.0031(3) 0.000 0.000
Cl2 0.0154(5) 0.0147(5) 0.0119(5) 0.000 -0.0058(4) 0.000
K1 0.0150(6) 0.0147(6) 0.0089(6) 0.000 0.000 0.000
K2 0.0129(6) 0.0180(6) 0.0093(6) 0.000 0.000 0.000
C1 0.0129(14) 0.0173(15) 0.0112(14) -0.0010(11) -0.0010(11) -0.0015(11)
C2 0.0153(14) 0.0102(13) 0.0144(13) 0.0007(11) -0.0007(12) -0.0019(11)
C3 0.0136(14) 0.0162(14) 0.0127(13) -0.0029(12) 0.0010(11) 0.0017(11)
C4 0.0148(14) 0.0179(15) 0.0113(14) 0.0026(12) -0.0027(11) 0.0013(12)
O1 0.0250(12) 0.0136(11) 0.0235(12) 0.0069(9) -0.0012(10) -0.0019(9)
O2 0.0209(12) 0.0276(12) 0.0250(12) 0.0023(10) -0.0127(10) -0.0064(10)
O3 0.0333(13) 0.0190(12) 0.0187(11) 0.0058(9) -0.0037(10) 0.0073(10)
O4 0.0109(11) 0.0470(16) 0.0272(13) 0.0043(11) 0.0040(9) 0.0058(10)
C11 0.0099(18) 0.0084(18) 0.0071(17) 0.000 -0.0023(15) 0.000
O11 0.0151(10) 0.0091(9) 0.0102(9) -0.0009(8) 0.0016(8) -0.0004(8)
O12 0.0158(14) 0.0101(13) 0.0108(13) 0.000 0.0037(11) 0.000
C21 0.0083(18) 0.0075(18) 0.0092(17) 0.0020(15) 0.000 0.000
O21 0.0100(13) 0.0141(14) 0.0087(13) -0.0031(11) 0.000 0.000
O22 0.0082(9) 0.0170(10) 0.0117(10) -0.0043(8) -0.0005(8) -0.0004(8)
N1 0.0228(19) 0.0149(17) 0.0114(16) 0.000 0.0008(16) 0.000
C101 0.0324(17) 0.0183(15) 0.0141(14) 0.0002(13) 0.0012(14) -0.0079(13)
C102 0.058(2) 0.0159(15) 0.0213(16) 0.0006(15) -0.0036(18) -0.0012(16)
C103 0.020(2) 0.030(3) 0.014(2) 0.000 0.0046(18) 0.000
C104 0.030(3) 0.030(3) 0.013(2) 0.000 0.001(2) 0.000
C105 0.032(3) 0.020(2) 0.014(2) 0.000 -0.004(2) 0.000
C106 0.044(3) 0.035(3) 0.013(2) 0.000 0.000(2) 0.000
N2 0.065(4) 0.049(4) 0.068(4) 0.008(3) 0.000 0.000
C201 0.031(3) 0.017(3) 0.071(5) 0.001(3) 0.000 0.000
C202 0.031(3) 0.031(3) 0.057(4) -0.009(3) 0.000 0.000
N3 0.0278(15) 0.0254(15) 0.0253(14) 0.0008(13) -0.0018(13) -0.0002(12)
C301 0.0120(13) 0.0254(17) 0.0180(14) 0.0104(13) -0.0027(13) -0.0015(12)
C302 0.0241(16) 0.0199(15) 0.0232(16) 0.0027(14) -0.0002(15) -0.0067(13)

loop_
_atom_type_symbol
_atom_type_description
_atom_type_scat_dispersion_real
_atom_type_scat_dispersion_imag
_atom_type_scat_source
C C 0.0033 0.0016 'International Tables Vol C Tables 4.2.6.8 and 6.1.1.4'
H H 0.0000 0.0000 'International Tables Vol C Tables 4.2.6.8 and 6.1.1.4'
Cl Cl 0.1484 0.1585 'International Tables Vol C Tables 4.2.6.8 and 6.1.1.4'
N N 0.0061 0.0033 'International Tables Vol C Tables 4.2.6.8 and 6.1.1.4'
O O 0.0106 0.0060 'International Tables Vol C Tables 4.2.6.8 and 6.1.1.4'
Ru Ru -1.2594 0.8363 'International Tables Vol C Tables 4.2.6.8 and 6.1.1.4'
K K 0.2009 0.2494 'International Tables Vol C Tables 4.2.6.8 and 6.1.1.4'

loop_
_geom_angle_atom_site_label_1
_geom_angle_atom_site_label_2
_geom_angle_atom_site_label_3
_geom_angle
_geom_angle_site_symmetry_1
_geom_angle_site_symmetry_3
_geom_angle_publ_flag
C2 Ru1 C1 90.78(13) . . ?
C2 Ru1 O11 90.19(10) . . ?
C1 Ru1 O11 177.98(11) . . ?
C2 Ru1 O21 175.54(12) . . ?
C1 Ru1 O21 93.68(12) . . ?
O11 Ru1 O21 85.36(9) . . ?
C2 Ru1 Cl1 100.96(9) . . ?
C1 Ru1 Cl1 93.13(9) . . ?
O11 Ru1 Cl1 84.94(6) . . ?
O21 Ru1 Cl1 79.10(6) . . ?
C2 Ru1 Ru2 94.51(9) . 14_755 ?
C1 Ru1 Ru2 97.77(9) . 14_755 ?
O11 Ru1 Ru2 83.93(5) . 14_755 ?
O21 Ru1 Ru2 84.61(6) . 14_755 ?
Cl1 Ru1 Ru2 160.93(2) . 14_755 ?
C3 Ru2 C4 88.27(13) . . ?
C3 Ru2 O22 91.48(11) . . ?
C4 Ru2 O22 179.75(12) . . ?
C3 Ru2 O12 176.73(12) . 2_665 ?
C4 Ru2 O12 94.98(12) . 2_665 ?
O22 Ru2 O12 85.27(10) . 2_665 ?
C3 Ru2 Cl2 100.74(9) . . ?
C4 Ru2 Cl2 96.17(10) . . ?
O22 Ru2 Cl2 83.91(6) . . ?
O12 Ru2 Cl2 78.58(6) 2_665 . ?
C3 Ru2 Ru1 95.63(9) . 14_755 ?
C4 Ru2 Ru1 96.29(9) . 14_755 ?
O22 Ru2 Ru1 83.71(5) . 14_755 ?
O12 Ru2 Ru1 84.39(6) 2_665 14_755 ?
Cl2 Ru2 Ru1 159.67(2) . 14_755 ?
Ru1 Cl1 Ru1 88.97(3) . 14_755 ?
Ru2 Cl2 Ru2 89.59(3) 13_575 . ?
Ru2 Cl2 K1 88.48(3) 13_575 . ?
Ru2 Cl2 K1 88.48(3) . . ?
O22 K1 O22 73.96(9) 14_755 2_665 ?
O22 K1 O22 92.33(9) 14_755 13_575 ?
O22 K1 O22 46.92(8) 2_665 13_575 ?
O22 K1 O22 46.92(8) 14_755 . ?
O22 K1 O22 92.33(9) 2_665 . ?
O22 K1 O22 73.96(9) 13_575 . ?
O22 K1 N3 169.51(7) 14_755 15_776 ?
O22 K1 N3 107.41(7) 2_665 15_776 ?
O22 K1 N3 81.75(7) 13_575 15_776 ?
O22 K1 N3 122.73(7) . 15_776 ?
O22 K1 N3 122.73(7) 14_755 4_565 ?
O22 K1 N3 81.75(7) 2_665 4_565 ?
O22 K1 N3 107.41(7) 13_575 4_565 ?
O22 K1 N3 169.51(7) . 4_565 ?
N3 K1 N3 67.55(11) 15_776 4_565 ?
O22 K1 N3 107.41(7) 14_755 3_655 ?
O22 K1 N3 169.51(7) 2_665 3_655 ?
O22 K1 N3 122.73(7) 13_575 3_655 ?
O22 K1 N3 81.75(7) . 3_655 ?
N3 K1 N3 69.32(11) 15_776 3_655 ?
N3 K1 N3 105.36(12) 4_565 3_655 ?
O22 K1 N3 81.75(7) 14_755 16_556 ?
O22 K1 N3 122.73(7) 2_665 16_556 ?
O22 K1 N3 169.51(7) 13_575 16_556 ?
O22 K1 N3 107.41(7) . 16_556 ?
N3 K1 N3 105.36(12) 15_776 16_556 ?
N3 K1 N3 69.32(11) 4_565 16_556 ?
N3 K1 N3 67.55(11) 3_655 16_556 ?
O22 K1 C21 80.01(8) 14_755 2_665 ?
O22 K1 C21 23.62(4) 2_665 2_665 ?
O22 K1 C21 23.62(4) 13_575 2_665 ?
O22 K1 C21 80.00(8) . 2_665 ?
N3 K1 C21 97.23(8) 15_776 2_665 ?
N3 K1 C21 97.23(8) 4_565 2_665 ?
N3 K1 C21 145.90(6) 3_655 2_665 ?
N3 K1 C21 145.90(6) 16_556 2_665 ?
O22 K1 C21 23.62(4) 14_755 . ?
O22 K1 C21 80.01(8) 2_665 . ?
O22 K1 C21 80.01(8) 13_575 . ?
O22 K1 C21 23.62(4) . . ?
N3 K1 C21 145.90(6) 15_776 . ?
N3 K1 C21 145.90(6) 4_565 . ?
N3 K1 C21 97.23(8) 3_655 . ?
N3 K1 C21 97.23(8) 16_556 . ?
C21 K1 C21 76.24(14) 2_665 . ?
O22 K1 K2 133.84(4) 14_755 3_655 ?
O22 K1 K2 133.84(4) 2_665 3_655 ?
O22 K1 K2 133.84(4) 13_575 3_655 ?
O22 K1 K2 133.84(4) . 3_655 ?
N3 K1 K2 52.68(6) 15_776 3_655 ?
N3 K1 K2 52.68(6) 4_565 3_655 ?
N3 K1 K2 52.68(6) 3_655 3_655 ?
N3 K1 K2 52.68(6) 16_556 3_655 ?
C21 K1 K2 141.88(7) 2_665 3_655 ?
C21 K1 K2 141.88(7) . 3_655 ?
O22 K1 Cl2 55.02(4) 14_755 2_665 ?
O22 K1 Cl2 55.02(4) 2_665 2_665 ?
O22 K1 Cl2 101.08(5) 13_575 2_665 ?
O22 K1 Cl2 101.08(5) . 2_665 ?
N3 K1 Cl2 134.53(6) 15_776 2_665 ?
N3 K1 Cl2 68.43(6) 4_565 2_665 ?
N3 K1 Cl2 134.53(6) 3_655 2_665 ?
N3 K1 Cl2 68.43(6) 16_556 2_665 ?
C21 K1 Cl2 77.50(2) 2_665 2_665 ?
C21 K1 Cl2 77.50(2) . 2_665 ?
K2 K1 Cl2 105.98(2) 3_655 2_665 ?
O11 K2 O11 46.92(8) 2_665 14_755 ?
O11 K2 O11 72.88(9) 2_665 13_575 ?
O11 K2 O11 91.29(9) 14_755 13_575 ?
O11 K2 O11 91.29(9) 2_665 . ?
O11 K2 O11 72.88(9) 14_755 . ?
O11 K2 O11 46.92(8) 13_575 . ?
O11 K2 N3 122.68(7) 2_665 13_575 ?
O11 K2 N3 169.37(7) 14_755 13_575 ?
O11 K2 N3 82.19(7) 13_575 13_575 ?
O11 K2 N3 107.88(7) . 13_575 ?
O11 K2 N3 107.88(7) 2_665 14_755 ?
O11 K2 N3 82.19(7) 14_755 14_755 ?
O11 K2 N3 169.37(7) 13_575 14_755 ?
O11 K2 N3 122.68(7) . 14_755 ?
N3 K2 N3 105.43(12) 13_575 14_755 ?
O11 K2 N3 82.19(7) 2_665 2_665 ?
O11 K2 N3 107.88(7) 14_755 2_665 ?
O11 K2 N3 122.68(7) 13_575 2_665 ?
O11 K2 N3 169.37(7) . 2_665 ?
N3 K2 N3 69.36(12) 13_575 2_665 ?
N3 K2 N3 67.58(11) 14_755 2_665 ?
O11 K2 N3 169.37(7) 2_665 . ?
O11 K2 N3 122.68(7) 14_755 . ?
O11 K2 N3 107.88(7) 13_575 . ?
O11 K2 N3 82.19(7) . . ?
N3 K2 N3 67.58(11) 13_575 . ?
N3 K2 N3 69.35(12) 14_755 . ?
N3 K2 N3 105.43(12) 2_665 . ?
O11 K2 C11 23.61(4) 2_665 2_665 ?
O11 K2 C11 23.61(4) 14_755 2_665 ?
O11 K2 C11 78.97(8) 13_575 2_665 ?
O11 K2 C11 78.97(8) . 2_665 ?
N3 K2 C11 145.80(6) 13_575 2_665 ?
N3 K2 C11 97.63(8) 14_755 2_665 ?
N3 K2 C11 97.63(8) 2_665 2_665 ?
N3 K2 C11 145.80(6) . 2_665 ?
O11 K2 C11 78.97(8) 2_665 . ?
O11 K2 C11 78.97(8) 14_755 . ?
O11 K2 C11 23.61(4) 13_575 . ?
O11 K2 C11 23.61(4) . . ?
N3 K2 C11 97.63(8) 13_575 . ?
N3 K2 C11 145.80(6) 14_755 . ?
N3 K2 C11 145.80(6) 2_665 . ?
N3 K2 C11 97.63(8) . . ?
C11 K2 C11 75.21(14) 2_665 . ?
O11 K2 K1 134.35(4) 2_665 3_654 ?
O11 K2 K1 134.35(4) 14_755 3_654 ?
O11 K2 K1 134.35(4) 13_575 3_654 ?
O11 K2 K1 134.35(4) . 3_654 ?
N3 K2 K1 52.72(6) 13_575 3_654 ?
N3 K2 K1 52.72(6) 14_755 3_654 ?
N3 K2 K1 52.72(6) 2_665 3_654 ?
N3 K2 K1 52.71(6) . 3_654 ?
C11 K2 K1 142.39(7) 2_665 3_654 ?
C11 K2 K1 142.39(7) . 3_654 ?
O1 C1 Ru1 176.6(3) . . ?
O2 C2 Ru1 176.8(3) . . ?
O3 C3 Ru2 178.4(3) . . ?
O4 C4 Ru2 178.3(3) . . ?
O11 C11 O11 119.4(3) . 13_575 ?
O11 C11 O12 120.32(17) . . ?
O11 C11 O12 120.32(17) 13_575 . ?
O11 C11 K2 60.28(18) . . ?
O11 C11 K2 60.28(18) 13_575 . ?
O12 C11 K2 168.6(3) . . ?
C11 O11 Ru1 126.99(19) . . ?
C11 O11 K2 96.11(18) . . ?
Ru1 O11 K2 132.72(8) . . ?
C11 O12 Ru2 123.62(6) . 2_665 ?
C11 O12 Ru2 123.62(6) . 14_755 ?
Ru2 O12 Ru2 112.77(12) 2_665 14_755 ?
O22 C21 O22 119.3(3) . 14_755 ?
O22 C21 O21 120.33(18) . . ?
O22 C21 O21 120.33(18) 14_755 . ?
O22 C21 K1 60.32(18) . . ?
O22 C21 K1 60.32(18) 14_755 . ?
O21 C21 K1 167.8(3) . . ?
C21 O21 Ru1 123.70(6) . . ?
C21 O21 Ru1 123.70(6) . 14_755 ?
Ru1 O21 Ru1 112.60(12) . 14_755 ?
C21 O22 Ru2 126.9(2) . . ?
C21 O22 K1 96.06(18) . . ?
Ru2 O22 K1 132.42(8) . . ?
C103 N1 C101 111.7(2) . 13_565 ?
C103 N1 C101 111.7(2) . . ?
C101 N1 C101 105.2(3) 13_565 . ?
C103 N1 C105 105.9(3) . . ?
C101 N1 C105 111.2(2) 13_565 . ?
C101 N1 C105 111.2(2) . . ?
C102 C101 N1 115.5(3) . . ?
C102 C101 H10A 108.4 . . ?
N1 C101 H10A 108.4 . . ?
C102 C101 H10B 108.4 . . ?
N1 C101 H10B 108.4 . . ?
H10A C101 H10B 107.5 . . ?
C101 C102 H10C 109.5 . . ?
C101 C102 H10D 109.5 . . ?
H10C C102 H10D 109.5 . . ?
C101 C102 H10E 109.5 . . ?
H10C C102 H10E 109.5 . . ?
H10D C102 H10E 109.5 . . ?
N1 C103 C104 115.6(4) . . ?
N1 C103 H10F 108.4 . . ?
C104 C103 H10F 108.4 . . ?
N1 C103 H10G 108.4 . . ?
C104 C103 H10G 108.4 . . ?
H10F C103 H10G 107.4 . . ?
C103 C104 H10H 109.5 . . ?
C103 C104 H10I 109.5 . . ?
H10H C104 H10I 109.5 . . ?
C103 C104 H10J 109.5 . . ?
H10H C104 H10J 109.5 . . ?
H10I C104 H10J 109.5 . . ?
C106 C105 N1 116.2(4) . . ?
C106 C105 H10K 108.2 . . ?
N1 C105 H10K 108.2 . . ?
C106 C105 H10L 108.2 . . ?
N1 C105 H10L 108.2 . . ?
H10K C105 H10L 107.4 . . ?
C105 C106 H10M 109.5 . . ?
C105 C106 H10N 109.5 . . ?
H10M C106 H10N 109.5 . . ?
C105 C106 H10O 109.5 . . ?
H10M C106 H10O 109.5 . . ?
H10N C106 H10O 109.5 . . ?
N2 C201 C202 179.7(6) . . ?
C201 C202 H20A 109.5 . . ?
C201 C202 H20B 109.5 . . ?
H20A C202 H20B 109.5 . . ?
C201 C202 H20C 109.5 . . ?
H20A C202 H20C 109.5 . . ?
H20B C202 H20C 109.5 . . ?
C301 N3 K2 130.4(3) . . ?
C301 N3 K1 127.1(3) . 3_654 ?
K2 N3 K1 74.60(7) . 3_654 ?
N3 C301 C302 178.7(4) . . ?
C301 C302 H30A 109.5 . . ?
C301 C302 H30B 109.5 . . ?
H30A C302 H30B 109.5 . . ?
C301 C302 H30C 109.5 . . ?
H30A C302 H30C 109.5 . . ?
H30B C302 H30C 109.5 . . ?

loop_
_geom_bond_atom_site_label_1
_geom_bond_atom_site_label_2
_geom_bond_distance
_geom_bond_site_symmetry_2
_geom_bond_publ_flag
Ru1 C2 1.823(3) . ?
Ru1 C1 1.849(3) . ?
Ru1 O11 2.1037(19) . ?
Ru1 O21 2.1366(15) . ?
Ru1 Cl1 2.5366(7) . ?
Ru1 Ru2 2.6585(3) 14_755 ?
Ru2 C3 1.832(3) . ?
Ru2 C4 1.842(3) . ?
Ru2 O22 2.1092(19) . ?
Ru2 O12 2.1437(15) 2_665 ?
Ru2 Cl2 2.5339(7) . ?
Ru2 Ru1 2.6585(3) 14_755 ?
Cl1 Ru1 2.5367(7) 14_755 ?
Cl2 Ru2 2.5339(7) 13_575 ?
Cl2 K1 3.7340(11) . ?
K1 O22 2.753(2) 14_755 ?
K1 O22 2.753(2) 2_665 ?
K1 O22 2.753(2) 13_575 ?
K1 O22 2.753(2) . ?
K1 N3 2.991(3) 15_776 ?
K1 N3 2.991(3) 4_565 ?
K1 N3 2.991(3) 3_655 ?
K1 N3 2.991(3) 16_556 ?
K1 C21 3.151(4) 2_665 ?
K1 C21 3.151(4) . ?
K1 K2 3.6238(16) 3_655 ?
K1 Cl2 3.7340(11) 2_665 ?
K2 O11 2.752(2) 2_665 ?
K2 O11 2.752(2) 14_755 ?
K2 O11 2.752(2) 13_575 ?
K2 O11 2.752(2) . ?
K2 N3 2.989(3) 13_575 ?
K2 N3 2.989(3) 14_755 ?
K2 N3 2.989(3) 2_665 ?
K2 N3 2.989(3) . ?
K2 C11 3.151(4) 2_665 ?
K2 C11 3.151(4) . ?
K2 K1 3.6239(16) 3_654 ?
C1 O1 1.148(4) . ?
C2 O2 1.149(3) . ?
C3 O3 1.148(4) . ?
C4 O4 1.143(4) . ?
C11 O11 1.269(3) . ?
C11 O11 1.269(3) 13_575 ?
C11 O12 1.308(5) . ?
O12 Ru2 2.1437(15) 2_665 ?
O12 Ru2 2.1437(15) 14_755 ?
C21 O22 1.270(3) . ?
C21 O22 1.270(3) 14_755 ?
C21 O21 1.308(5) . ?
O21 Ru1 2.1366(15) 14_755 ?
N1 C103 1.511(5) . ?
N1 C101 1.516(4) 13_565 ?
N1 C101 1.516(4) . ?
N1 C105 1.525(6) . ?
C101 C102 1.505(5) . ?
C101 H10A 0.9900 . ?
C101 H10B 0.9900 . ?
C102 H10C 0.9800 . ?
C102 H10D 0.9800 . ?
C102 H10E 0.9800 . ?
C103 C104 1.515(6) . ?
C103 H10F 0.9900 . ?
C103 H10G 0.9900 . ?
C104 H10H 0.9800 . ?
C104 H10I 0.9800 . ?
C104 H10J 0.9800 . ?
C105 C106 1.503(7) . ?
C105 H10K 0.9900 . ?
C105 H10L 0.9900 . ?
C106 H10M 0.9800 . ?
C106 H10N 0.9800 . ?
C106 H10O 0.9800 . ?
N2 C201 1.133(8) . ?
C201 C202 1.467(9) . ?
C202 H20A 0.9800 . ?
C202 H20B 0.9800 . ?
C202 H20C 0.9800 . ?
N3 C301 1.135(4) . ?
N3 K1 2.991(3) 3_654 ?
C301 C302 1.453(4) . ?
C302 H30A 0.9800 . ?
C302 H30B 0.9800 . ?
C302 H30C 0.9800 . ?
